data_4002355
loop_
_publ_author_name
'Kwon Young-Uk'
'Sevov, S.C.'
'Corbett, J.D.'

_publ_section_title
;
 Substituted W5 Si3- and Zr6 Al2 Co-phases formed in the
 zirconium-antimony and zirconium-tin systems with iron group metals
;
_journal_name_full 'Chemistry of Materials (1,1989-)'
_journal_page_first 550
_journal_page_last 556
_journal_volume 2
_journal_year 1990
_chemical_formula_sum 'Fe0.9 Sb5.1 Zr10'
_chemical_name_systematic '(Fe0.9 Sb1.1) Sb4 Zr10'
_space_group_IT_number 140
_symmetry_space_group_name_Hall '-I 4 2c'
_symmetry_space_group_name_H-M 'I 4/m c m'
_cell_angle_alpha 90
_cell_angle_beta 90
_cell_angle_gamma 90
_cell_formula_units_Z 2
_cell_length_a 11.066
_cell_length_b 11.066
_cell_length_c 5.535
_cell_volume 677.796
_citation_journal_id_ASTM CMATEX
_cod_data_source_file KwonYoung-Uk_CMATEX_1990_482.cif
_cod_data_source_block Fe0.9Sb5.1Zr10
_cod_original_cell_volume 677.7959
_cod_database_code 4002355

loop_
_symmetry_equiv_pos_as_xyz
x,y,z
-y,x,z
-x,-y,z
y,-x,z
x,-y,-z+1/2
y,x,-z+1/2
-x,y,-z+1/2
-y,-x,-z+1/2
-x,-y,-z
y,-x,-z
x,y,-z
-y,x,-z
-x,y,z-1/2
-y,-x,z-1/2
x,-y,z-1/2
y,x,z-1/2
x+1/2,y+1/2,z+1/2
-y+1/2,x+1/2,z+1/2
-x+1/2,-y+1/2,z+1/2
y+1/2,-x+1/2,z+1/2
x+1/2,-y+1/2,-z+1
y+1/2,x+1/2,-z+1
-x+1/2,y+1/2,-z+1
-y+1/2,-x+1/2,-z+1
-x+1/2,-y+1/2,-z+1/2
y+1/2,-x+1/2,-z+1/2
x+1/2,y+1/2,-z+1/2
-y+1/2,x+1/2,-z+1/2
-x+1/2,y+1/2,z
-y+1/2,-x+1/2,z
x+1/2,-y+1/2,z
y+1/2,x+1/2,z

loop_
_atom_site_label
_atom_site_type_symbol
_atom_site_fract_x
_atom_site_fract_y
_atom_site_fract_z
_atom_site_occupancy
_atom_site_U_iso_or_equiv
Sb1 Sb 0.16302 0.66302 0 0.99 0.0
Fe1 Fe 0 0 0.25 0.45 0.0
Zr2 Zr 0.07675 0.21593 0 0.996 0.0
Zr1 Zr 0 0.5 0.25 1 0.0
Sb2 Sb 0 0 0.25 0.55 0.0
